data_7103571
loop_
_publ_author_name
'Zhdankin, Viktor V'
'Nemykin, Victor N'
'Karimov, Rashad R'
'Kazhkenov, Zeinul-Gabiden'

_publ_section_title
;
 Preparation and X-ray crystal structure of 2-iodyl-N,N-dialkylaniline
 oxides: first entry into the heterocyclic system of benziodoxazole.
;
_journal_issue 46
_journal_name_full 'Chemical communications (Cambridge, England)'
_journal_page_first 6131
_journal_page_last 6133
_journal_paper_doi 10.1039/b813163e
_journal_year 2008
_chemical_formula_moiety 'C11 H16 I1 N1 O3'
_chemical_formula_sum 'C11 H16 I N O3'
_chemical_formula_weight 337.15
_space_group_IT_number 2
_symmetry_cell_setting triclinic
_symmetry_space_group_name_Hall '-P 1'
_symmetry_space_group_name_H-M 'P -1'
_atom_sites_solution_hydrogens geom
_atom_sites_solution_primary direct
_cell_angle_alpha 71.58(3)
_cell_angle_beta 82.16(3)
_cell_angle_gamma 78.02(3)
_cell_formula_units_Z 4
_cell_length_a 8.1788(16)
_cell_length_b 10.512(2)
_cell_length_c 15.850(3)
_cell_measurement_reflns_used 25
_cell_measurement_temperature 298
_cell_measurement_theta_max 18
_cell_measurement_theta_min 15
_cell_volume 1261.1(5)
_computing_cell_refinement 'Win AFC'
_computing_data_collection 'Rigaku AFC-7R'
_computing_data_reduction 'TexSan 10.3b'
_computing_molecular_graphics 'CAMERON (Watkin et al., 1996)'
_computing_publication_material 'CRYSTALS (Betteridge et al., 2003)'
_computing_structure_refinement 'CRYSTALS (Betteridge et al., 2003)'
_computing_structure_solution 'CRYSTALS (Betteridge et al., 2003)'
_diffrn_ambient_temperature 298
_diffrn_measured_fraction_theta_full 0.998
_diffrn_measured_fraction_theta_max 0.998
_diffrn_measurement_device 'Rigaku AFC-7R'
_diffrn_measurement_device_type 'Rigaku AFC-7R'
_diffrn_measurement_method \w/2\q
_diffrn_radiation_monochromator graphite
_diffrn_radiation_type 'Mo K\a'
_diffrn_radiation_wavelength 0.71073
_diffrn_reflns_av_R_equivalents 0.000
_diffrn_reflns_limit_h_max 9
_diffrn_reflns_limit_h_min -9
_diffrn_reflns_limit_k_max 0
_diffrn_reflns_limit_k_min -12
_diffrn_reflns_limit_l_max 17
_diffrn_reflns_limit_l_min -18
_diffrn_reflns_number 4429
_diffrn_reflns_theta_full 24.993
_diffrn_reflns_theta_max 24.993
_diffrn_reflns_theta_min 2.074
_diffrn_standards_decay_% 0.00
_diffrn_standards_interval_count 150
_diffrn_standards_number 3
_exptl_absorpt_coefficient_mu 2.532
_exptl_absorpt_correction_T_max 0.76
_exptl_absorpt_correction_T_min 0.51
_exptl_absorpt_correction_type psi-scan
_exptl_absorpt_process_details '(North et al., 1968)'
_exptl_crystal_colour colorless
_exptl_crystal_density_diffrn 1.776
_exptl_crystal_density_method 'not measured'
_exptl_crystal_description plate
_exptl_crystal_F_000 664
_exptl_crystal_size_max 0.31
_exptl_crystal_size_mid 0.23
_exptl_crystal_size_min 0.11
_refine_diff_density_max 1.49
_refine_diff_density_min -1.14
_refine_ls_extinction_method None
_refine_ls_goodness_of_fit_ref 1.3471
_refine_ls_hydrogen_treatment constr
_refine_ls_matrix_type full
_refine_ls_number_parameters 289
_refine_ls_number_reflns 2367
_refine_ls_number_restraints 1
_refine_ls_R_factor_all 0.1645
_refine_ls_R_factor_gt 0.0698
_refine_ls_shift/su_max 0.000177
_refine_ls_structure_factor_coef Fsqd
_refine_ls_weighting_details
;
Method, part 1, Chebychev polynomial, (Watkin, 1994, Prince, 1982)
[weight] = 1.0/[A~0~*T~0~(x)+A~1~*T~1~(x) ... +A~n-1~]*T~n-1~(x)]
where A~i~ are the Chebychev coefficients listed below and x= Fcalc/Fmax
Method = Robust Weighting (Prince, 1982)
W = [weight] * [1-(deltaF/6*sigmaF)^2^]^2^
A~i~ are:
10.2 -1.95 5.80
;
_refine_ls_weighting_scheme calc
_refine_ls_wR_factor_all 0.0991
_refine_ls_wR_factor_gt 0.0886
_refine_ls_wR_factor_ref 0.0886
_reflns_limit_h_max 9
_reflns_limit_h_min -9
_reflns_limit_k_max 12
_reflns_limit_k_min -11
_reflns_limit_l_max 18
_reflns_limit_l_min 0
_reflns_number_gt 2367
_reflns_number_total 4429
_reflns_threshold_expression I>2.0\s(I)
_cod_data_source_file b813163e.txt
_cod_data_source_block 1
_cod_depositor_comments
;
The following automatic conversions were performed:
'_symmetry_cell_setting' value 'Triclinic' changed to 'triclinic'
according to '/home/saulius/struct/CIF-dictionaries/cif_core.dic'
dictionary named 'cif_core.dic' version 2.4.1 from 2010-06-29.

Automatic conversion script
Id: cif_fix_enum 1527 2010-12-29 10:47:43Z saulius 
;
_cod_original_sg_symbol_Hall '-P 1 '
_cod_original_sg_symbol_H-M 'P -1 '
_cod_original_formula_sum 'C11 H16 I1 N1 O3'
_cod_database_code 7103571

loop_
_symmetry_equiv_pos_as_xyz
x,y,z
-x,-y,-z

loop_
_atom_site_label
_atom_site_type_symbol
_atom_site_fract_x
_atom_site_fract_y
_atom_site_fract_z
_atom_site_U_iso_or_equiv
_atom_site_occupancy
_atom_site_adp_type
_atom_site_refinement_flags_posn
_atom_site_refinement_flags_adp
_atom_site_refinement_flags_occupancy
_atom_site_disorder_assembly
_atom_site_disorder_group
_atom_site_attached_hydrogens
I1 I 0.16925(13) 0.70029(11) 0.29087(8) 0.0453 1.0000 Uani . . . . . .
I2 I 0.08128(12) 0.35960(10) 0.45300(8) 0.0366 1.0000 Uani . . . . . .
O3 O 0.0262(11) 0.1993(9) 0.3889(7) 0.0437 1.0000 Uani . . . . . .
O4 O 0.0866(12) 0.2379(10) 0.5599(7) 0.0458 1.0000 Uani . . . . . .
O5 O 0.0947(14) 0.8432(11) 0.2047(9) 0.0673 1.0000 Uani . . . . . .
N6 N 0.5635(14) 0.7300(13) 0.2762(9) 0.0415 1.0000 Uani . . . . . .
O7 O 0.0491(14) 0.5753(11) 0.2834(8) 0.0562 1.0000 Uani . . . . . .
O8 O 0.4114(12) 0.8026(10) 0.2967(7) 0.0506 1.0000 Uani . . . . . .
O9 O 0.1735(14) 0.4908(11) 0.4700(8) 0.0446 1.0000 Uani . . . . . .
N10 N 0.1662(14) 0.1123(13) 0.3635(9) 0.0471 1.0000 Uani . . . . . .
C11 C 0.620(2) 0.9247(16) 0.1391(12) 0.0604 1.0000 Uani . . . . . .
C12 C 0.3213(19) 0.1627(14) 0.3664(11) 0.0385 1.0000 Uani . . . . . .
C13 C 0.546(2) 0.6388(17) 0.2236(13) 0.0477 1.0000 Uani . . . . . .
C14 C 0.387(2) 0.6167(18) 0.2204(11) 0.0487 1.0000 Uani . . . . . .
C15 C 0.4570(19) 0.3175(16) 0.4045(10) 0.0393 1.0000 Uani . . . . . .
C16 C 0.177(2) -0.0292(14) 0.4312(12) 0.0624 1.0000 Uani . . . . . .
C17 C 0.6766(19) 0.8316(16) 0.2241(11) 0.0509 1.0000 Uani . . . . . .
C18 C 0.612(2) 0.2553(18) 0.3731(12) 0.0561 1.0000 Uani . . . . . .
C19 C 0.3108(18) 0.2697(15) 0.3966(10) 0.0321 1.0000 Uani . . . . . .
C20 C 0.682(2) 0.573(2) 0.1852(14) 0.0714 1.0000 Uani . . . . . .
C21 C 0.142(2) 0.233(2) 0.2027(12) 0.0713 1.0000 Uani . . . . . .
C22 C 0.662(2) 0.490(2) 0.1374(14) 0.0752 1.0000 Uani . . . . . .
C23 C 0.621(2) 0.144(2) 0.3452(12) 0.0675 1.0000 Uani . . . . . .
C24 C 0.364(3) 0.5299(18) 0.1758(13) 0.0637 1.0000 Uani . . . . . .
C25 C 0.635(2) 0.6496(16) 0.3611(11) 0.0620 1.0000 Uani . . . . . .
C26 C 0.144(2) 0.1000(18) 0.2748(12) 0.0580 1.0000 Uani . . . . . .
C27 C 0.505(3) 0.4674(19) 0.1333(14) 0.0775 1.0000 Uani . . . . . .
C28 C 0.479(2) 0.0989(19) 0.3370(12) 0.0633 1.0000 Uani . . . . . .
C29 C 0.098(4) 0.218(3) 0.1206(19) 0.1500 1.0000 Uani D . . . . .
C30 C 0.676(4) 1.140(3) 0.0211(18) 0.1676 1.0000 Uani . . . . . .
C31 C 0.720(3) 1.038(3) 0.1014(18) 0.1235 1.0000 Uani . . . . . .
C32 C 0.110(4) 0.306(4) 0.037(2) 0.2571 1.0000 Uani D . . . . .
H111 H 0.5047 0.9659 0.1489 0.0800 1.0000 Uiso R . . . . .
H112 H 0.6282 0.8731 0.0972 0.0800 1.0000 Uiso R . . . . .
H151 H 0.4496 0.3889 0.4284 0.0521 1.0000 Uiso R . . . . .
H161 H 0.2792 -0.0856 0.4173 0.0911 1.0000 Uiso R . . . . .
H162 H 0.1783 -0.0201 0.4896 0.0910 1.0000 Uiso R . . . . .
H163 H 0.0830 -0.0692 0.4294 0.0910 1.0000 Uiso R . . . . .
H171 H 0.6864 0.8866 0.2616 0.0660 1.0000 Uiso R . . . . .
H172 H 0.7863 0.7808 0.2122 0.0660 1.0000 Uiso R . . . . .
H181 H 0.7090 0.2884 0.3735 0.0611 1.0000 Uiso R . . . . .
H201 H 0.7890 0.5859 0.1901 0.0860 1.0000 Uiso R . . . . .
H211 H 0.0588 0.3026 0.2198 0.0840 1.0000 Uiso R . . . . .
H212 H 0.2517 0.2588 0.1933 0.0841 1.0000 Uiso R . . . . .
H221 H 0.7534 0.4429 0.1116 0.0931 1.0000 Uiso R . . . . .
H231 H 0.7256 0.1012 0.3280 0.0759 1.0000 Uiso R . . . . .
H241 H 0.2582 0.5093 0.1761 0.0810 1.0000 Uiso R . . . . .
H251 H 0.7363 0.5911 0.3488 0.0871 1.0000 Uiso R . . . . .
H252 H 0.6609 0.7109 0.3892 0.0870 1.0000 Uiso R . . . . .
H253 H 0.5577 0.5958 0.4002 0.0870 1.0000 Uiso R . . . . .
H261 H 0.2362 0.0348 0.2596 0.0880 1.0000 Uiso R . . . . .
H262 H 0.0393 0.0691 0.2773 0.0881 1.0000 Uiso R . . . . .
H271 H 0.4896 0.4165 0.0974 0.0860 1.0000 Uiso R . . . . .
H281 H 0.4840 0.0265 0.3142 0.0771 1.0000 Uiso R . . . . .
H301 H 0.7619 1.1944 -0.0034 0.2260 1.0000 Uiso R . . . . .
H302 H 0.5732 1.1970 0.0330 0.2260 1.0000 Uiso R . . . . .
H303 H 0.6595 1.0952 -0.0206 0.2260 1.0000 Uiso R . . . . .
H311 H 0.7146 1.0839 0.1462 0.1340 1.0000 Uiso R . . . . .
H312 H 0.8337 0.9939 0.0909 0.1340 1.0000 Uiso R . . . . .
H291 H -0.0168 0.2029 0.1308 0.2021 1.0000 Uiso R . . . . .
H292 H 0.1719 0.1359 0.1133 0.2021 1.0000 Uiso R . . . . .
H321 H 0.0789 0.2799 -0.0103 0.2462 1.0000 Uiso R . . . . .
H322 H 0.0370 0.3882 0.0420 0.2462 1.0000 Uiso R . . . . .
H323 H 0.2238 0.3219 0.0247 0.2462 1.0000 Uiso R . . . . .

loop_
_atom_site_aniso_label
_atom_site_aniso_U_11
_atom_site_aniso_U_22
_atom_site_aniso_U_33
_atom_site_aniso_U_23
_atom_site_aniso_U_13
_atom_site_aniso_U_12
I1 0.0353(9) 0.0446(10) 0.0605(11) -0.0205(8) 0.0042(8) -0.0145(7)
I2 0.0352(8) 0.0316(8) 0.0464(10) -0.0157(7) -0.0001(7) -0.0088(7)
O3 0.018(5) 0.041(7) 0.073(9) -0.026(6) 0.017(6) -0.007(5)
O4 0.034(6) 0.060(7) 0.053(8) -0.030(6) 0.007(5) -0.014(5)
O5 0.054(8) 0.037(7) 0.099(11) -0.002(7) 0.005(8) -0.019(6)
N6 0.023(7) 0.046(8) 0.056(10) -0.022(8) 0.005(7) -0.004(6)
O7 0.056(8) 0.048(8) 0.076(9) -0.029(7) 0.002(7) -0.021(6)
O8 0.034(6) 0.045(6) 0.083(9) -0.038(6) 0.004(6) -0.007(5)
O9 0.042(7) 0.036(7) 0.064(9) -0.030(6) 0.001(6) -0.006(5)
N10 0.029(7) 0.050(9) 0.065(10) -0.027(8) 0.012(7) -0.008(6)
C11 0.053(11) 0.047(11) 0.059(13) 0.009(10) 0.005(10) -0.006(9)
C12 0.042(10) 0.022(8) 0.049(11) -0.011(8) 0.000(8) -0.002(7)
C13 0.037(11) 0.040(10) 0.063(13) -0.009(10) -0.001(9) -0.014(8)
C14 0.063(13) 0.056(12) 0.034(11) -0.018(10) 0.013(9) -0.030(10)
C15 0.036(10) 0.039(10) 0.036(11) 0.004(8) 0.001(8) -0.017(8)
C16 0.053(11) 0.024(9) 0.094(15) -0.002(10) 0.014(10) -0.007(8)
C17 0.050(10) 0.046(10) 0.058(13) -0.016(10) 0.016(9) -0.024(9)
C18 0.045(11) 0.054(11) 0.072(14) -0.011(10) 0.000(10) -0.029(9)
C19 0.033(9) 0.046(10) 0.026(9) -0.021(8) 0.012(7) -0.017(8)
C20 0.048(12) 0.076(15) 0.105(18) -0.049(14) 0.009(12) -0.018(11)
C21 0.081(14) 0.090(16) 0.044(13) -0.015(12) -0.016(11) -0.017(12)
C22 0.036(11) 0.077(14) 0.117(19) -0.044(14) 0.025(11) -0.015(10)
C23 0.028(10) 0.107(17) 0.066(14) -0.018(13) -0.013(9) -0.013(10)
C24 0.075(14) 0.055(12) 0.072(15) -0.025(11) -0.003(12) -0.026(11)
C25 0.080(13) 0.048(11) 0.056(13) -0.004(10) -0.021(11) -0.016(10)
C26 0.054(12) 0.067(13) 0.065(14) -0.044(11) 0.018(10) -0.015(9)
C27 0.084(15) 0.079(15) 0.095(17) -0.063(13) 0.033(13) -0.038(12)
C28 0.053(12) 0.073(13) 0.080(15) -0.055(12) -0.006(11) 0.005(10)
C29 0.15(3) 0.19(3) 0.09(2) 0.03(2) 0.00(2) -0.10(2)
C30 0.25(4) 0.12(2) 0.11(2) 0.06(2) -0.02(2) -0.12(3)
C31 0.11(2) 0.10(2) 0.13(2) 0.007(19) 0.026(18) -0.033(17)
C32 0.09(3) 0.54(8) 0.12(3) -0.04(4) -0.01(2) -0.12(4)

loop_
_atom_type_symbol
_atom_type_scat_dispersion_real
_atom_type_scat_dispersion_imag
_atom_type_scat_Cromer_Mann_a1
_atom_type_scat_Cromer_Mann_b1
_atom_type_scat_Cromer_Mann_a2
_atom_type_scat_Cromer_Mann_b2
_atom_type_scat_Cromer_Mann_a3
_atom_type_scat_Cromer_Mann_b3
_atom_type_scat_Cromer_Mann_a4
_atom_type_scat_Cromer_Mann_b4
_atom_type_scat_Cromer_Mann_c
_atom_type_scat_source
C 0.0033 0.0016 2.3100 20.8439 1.0200 10.2075 1.5886 0.5687 0.8650 51.6512 0.2156 'International Tables Vol C 4.2.6.8 and 6.1.1.4'
H 0.0000 0.0000 0.4930 10.5109 0.3229 26.1257 0.1402 3.1424 0.0408 57.7998 0.0030 'International Tables Vol C 4.2.6.8 and 6.1.1.4'
I -0.4742 1.8119 20.1472 4.3470 18.9949 0.3814 7.5138 27.7660 2.2735 66.8776 4.0712 'International Tables Vol C 4.2.6.8 and 6.1.1.4'
N 0.0061 0.0033 12.2126 0.0057 3.1322 9.8933 2.0125 28.9975 1.1663 0.5826 -11.5290 'International Tables Vol C 4.2.6.8 and 6.1.1.4'
O 0.0106 0.0060 3.0485 13.2771 2.2868 5.7011 1.5463 0.3239 0.8670 32.9089 0.2508 'International Tables Vol C 4.2.6.8 and 6.1.1.4'

loop_
_geom_angle_atom_site_label_1
_geom_angle_site_symmetry_1
_geom_angle_atom_site_label_2
_geom_angle_site_symmetry_2
_geom_angle_atom_site_label_3
_geom_angle_site_symmetry_3
_geom_angle
_geom_angle_publ_flag
O5 . I1 . O7 . 101.7(5) yes
O5 . I1 . O8 . 90.5(5) yes
O7 . I1 . O8 . 159.9(4) yes
O5 . I1 . C14 . 99.3(6) yes
O7 . I1 . C14 . 92.2(6) yes
O8 . I1 . C14 . 69.8(5) yes
O9 2_566 I2 . O3 . 120.8(3) yes
O9 2_566 I2 . O4 . 85.2(4) yes
O3 . I2 . O4 . 91.1(4) yes
O9 2_566 I2 . O9 . 74.8(5) yes
O3 . I2 . O9 . 160.8(4) yes
O4 . I2 . O9 . 101.9(5) yes
O9 2_566 I2 . C19 . 168.3(4) yes
O3 . I2 . C19 . 70.8(4) yes
O4 . I2 . C19 . 96.8(5) yes
O9 . I2 . C19 . 93.5(5) yes
I2 . O3 . N10 . 116.6(7) yes
O8 . N6 . C13 . 111.9(11) yes
O8 . N6 . C17 . 107.8(11) yes
C13 . N6 . C17 . 110.6(12) yes
O8 . N6 . C25 . 107.0(12) yes
C13 . N6 . C25 . 110.4(12) yes
C17 . N6 . C25 . 109.0(12) yes
N6 . O8 . I1 . 113.9(7) yes
I2 . O9 . I2 2_566 105.2(5) yes
O3 . N10 . C12 . 109.3(10) yes
O3 . N10 . C16 . 109.1(11) yes
C12 . N10 . C16 . 106.9(12) yes
O3 . N10 . C26 . 109.3(12) yes
C12 . N10 . C26 . 114.0(12) yes
C16 . N10 . C26 . 108.1(13) yes
C17 . C11 . C31 . 112.6(17) yes
C17 . C11 . H111 . 108.4 no
C31 . C11 . H111 . 107.3 no
C17 . C11 . H112 . 108.7 no
C31 . C11 . H112 . 110.0 no
H111 . C11 . H112 . 109.7 no
N10 . C12 . C19 . 119.4(13) yes
N10 . C12 . C28 . 120.3(13) yes
C19 . C12 . C28 . 120.3(15) yes
N6 . C13 . C14 . 117.2(15) yes
N6 . C13 . C20 . 121.7(15) yes
C14 . C13 . C20 . 121.0(17) yes
I1 . C14 . C13 . 123.2(13) yes
I1 . C14 . C24 . 116.7(13) yes
C13 . C14 . C24 . 119.9(18) yes
C18 . C15 . C19 . 117.7(15) yes
C18 . C15 . H151 . 121.2 no
C19 . C15 . H151 . 121.1 no
N10 . C16 . H161 . 108.9 no
N10 . C16 . H162 . 108.3 no
H161 . C16 . H162 . 109.9 no
N10 . C16 . H163 . 110.4 no
H161 . C16 . H163 . 109.6 no
H162 . C16 . H163 . 109.7 no
N6 . C17 . C11 . 116.4(13) yes
N6 . C17 . H171 . 107.5 no
C11 . C17 . H171 . 107.4 no
N6 . C17 . H172 . 108.2 no
C11 . C17 . H172 . 107.8 no
H171 . C17 . H172 . 109.5 no
C15 . C18 . C23 . 119.9(15) yes
C15 . C18 . H181 . 119.7 no
C23 . C18 . H181 . 120.3 no
C15 . C19 . I2 . 115.8(11) yes
C15 . C19 . C12 . 121.3(14) yes
I2 . C19 . C12 . 122.3(11) yes
C13 . C20 . C22 . 120.3(18) yes
C13 . C20 . H201 . 120.1 no
C22 . C20 . H201 . 119.6 no
C26 . C21 . C29 . 109.1(18) yes
C26 . C21 . H211 . 109.5 no
C29 . C21 . H211 . 109.3 no
C26 . C21 . H212 . 109.8 no
C29 . C21 . H212 . 109.7 no
H211 . C21 . H212 . 109.4 no
C20 . C22 . C27 . 119.3(17) yes
C20 . C22 . H221 . 121.6 no
C27 . C22 . H221 . 118.9 no
C18 . C23 . C28 . 121.8(17) yes
C18 . C23 . H231 . 118.6 no
C28 . C23 . H231 . 119.5 no
C14 . C24 . C27 . 118.2(18) yes
C14 . C24 . H241 . 121.0 no
C27 . C24 . H241 . 120.7 no
N6 . C25 . H251 . 108.6 no
N6 . C25 . H252 . 108.5 no
H251 . C25 . H252 . 109.3 no
N6 . C25 . H253 . 111.3 no
H251 . C25 . H253 . 109.8 no
H252 . C25 . H253 . 109.3 no
C21 . C26 . N10 . 112.1(14) yes
C21 . C26 . H261 . 108.0 no
N10 . C26 . H261 . 109.1 no
C21 . C26 . H262 . 108.6 no
N10 . C26 . H262 . 109.6 no
H261 . C26 . H262 . 109.5 no
C24 . C27 . C22 . 121.2(18) yes
C24 . C27 . H271 . 119.1 no
C22 . C27 . H271 . 119.5 no
C12 . C28 . C23 . 118.5(16) yes
C12 . C28 . H281 . 119.6 no
C23 . C28 . H281 . 121.9 no
C21 . C29 . C32 . 127(3) yes
C21 . C29 . H291 . 106.8 no
C32 . C29 . H291 . 105.3 no
C21 . C29 . H292 . 105.4 no
C32 . C29 . H292 . 102.0 no
H291 . C29 . H292 . 109.5 no
C31 . C30 . H301 . 111.9 no
C31 . C30 . H302 . 108.5 no
H301 . C30 . H302 . 109.5 no
C31 . C30 . H303 . 107.7 no
H301 . C30 . H303 . 109.6 no
H302 . C30 . H303 . 109.6 no
C11 . C31 . C30 . 120(2) yes
C11 . C31 . H311 . 107.9 no
C30 . C31 . H311 . 106.9 no
C11 . C31 . H312 . 105.5 no
C30 . C31 . H312 . 107.0 no
H311 . C31 . H312 . 109.9 no
C29 . C32 . H321 . 116.7 no
C29 . C32 . H322 . 104.1 no
H321 . C32 . H322 . 109.5 no
C29 . C32 . H323 . 107.4 no
H321 . C32 . H323 . 109.5 no
H322 . C32 . H323 . 109.5 no

loop_
_geom_bond_atom_site_label_1
_geom_bond_site_symmetry_1
_geom_bond_atom_site_label_2
_geom_bond_site_symmetry_2
_geom_bond_distance
_geom_bond_publ_flag
I1 . O5 . 1.745(12) yes
I1 . O7 . 1.836(10) yes
I1 . O8 . 2.466(9) yes
I1 . C14 . 2.149(18) yes
I2 . O9 2_566 2.732(10) yes
I2 . O3 . 2.366(10) yes
I2 . O4 . 1.771(11) yes
I2 . O9 . 1.807(10) yes
I2 . C19 . 2.135(14) yes
O3 . N10 . 1.407(14) yes
N6 . O8 . 1.374(14) yes
N6 . C13 . 1.49(2) yes
N6 . C17 . 1.524(17) yes
N6 . C25 . 1.469(19) yes
N10 . C12 . 1.484(18) yes
N10 . C16 . 1.528(18) yes
N10 . C26 . 1.490(19) yes
C11 . C17 . 1.46(2) yes
C11 . C31 . 1.50(2) yes
C11 . H111 . 0.969 no
C11 . H112 . 0.970 no
C12 . C19 . 1.337(18) yes
C12 . C28 . 1.41(2) yes
C13 . C14 . 1.38(2) yes
C13 . C20 . 1.36(2) yes
C14 . C24 . 1.37(2) yes
C15 . C18 . 1.40(2) yes
C15 . C19 . 1.424(19) yes
C15 . H151 . 0.930 no
C16 . H161 . 0.961 no
C16 . H162 . 0.961 no
C16 . H163 . 0.960 no
C17 . H171 . 0.972 no
C17 . H172 . 0.971 no
C18 . C23 . 1.36(2) yes
C18 . H181 . 0.932 no
C20 . C22 . 1.37(2) yes
C20 . H201 . 0.930 no
C21 . C26 . 1.50(2) yes
C21 . C29 . 1.46(3) yes
C21 . H211 . 0.972 no
C21 . H212 . 0.972 no
C22 . C27 . 1.37(2) yes
C22 . H221 . 0.929 no
C23 . C28 . 1.38(2) yes
C23 . H231 . 0.932 no
C24 . C27 . 1.40(2) yes
C24 . H241 . 0.931 no
C25 . H251 . 0.961 no
C25 . H252 . 0.960 no
C25 . H253 . 0.961 no
C26 . H261 . 0.969 no
C26 . H262 . 0.969 no
C27 . H271 . 0.930 no
C28 . H281 . 0.931 no
C29 . C32 . 1.361(17) yes
C29 . H291 . 0.970 no
C29 . H292 . 0.970 no
C30 . C31 . 1.41(3) yes
C30 . H301 . 0.961 no
C30 . H302 . 0.960 no
C30 . H303 . 0.961 no
C31 . H311 . 0.970 no
C31 . H312 . 0.970 no
C32 . H321 . 0.960 no
C32 . H322 . 0.960 no
C32 . H323 . 0.960 no

loop_
_geom_hbond_atom_site_label_D
_geom_hbond_site_symmetry_D
_geom_hbond_atom_site_label_H
_geom_hbond_site_symmetry_H
_geom_hbond_atom_site_label_A
_geom_hbond_site_symmetry_A
_geom_hbond_angle_DHA
_geom_hbond_distance_DH
_geom_hbond_distance_HA
_geom_hbond_distance_DA
_geom_hbond_publ_flag
C16 . H161 . O8 1_545 140 0.96 2.56 3.35(3) yes
C16 . H163 . O4 2_556 161 0.96 2.42 3.34(3) yes
C18 . H181 . O3 1_655 139 0.93 2.59 3.35(3) yes
C25 . H252 . O4 2_666 139 0.96 2.53 3.31(3) yes
C26 . H261 . O8 1_545 150 0.97 2.50 3.37(3) yes
